data_2106708
loop_
_publ_author_name
'Ma, C.'
'Sahl, K.'

_publ_section_title
;
 Nickel alumosilicate, phase III
;
_journal_name_full 'Acta Crystallographica B (24,1968-38,1982)'
_journal_page_first 2142
_journal_page_last 2143
_journal_volume 31
_journal_year 1975
_chemical_formula_sum 'Al7 Ni12.48 O32 Si4.5'
_chemical_name_systematic 'Ni12.48 (Al7 Si4.5 O32)'
_space_group_IT_number 74
_symmetry_space_group_name_Hall '-I 2b 2'
_symmetry_space_group_name_H-M 'I m m a'
_cell_angle_alpha 90
_cell_angle_beta 90
_cell_angle_gamma 90
_cell_formula_units_Z 1
_cell_length_a 5.6646
_cell_length_b 11.455
_cell_length_c 8.1007
_cell_volume 525.638
_citation_journal_id_ASTM ACBCAR
_cod_data_source_file Ma_ACBCAR_1975_65.cif
_cod_data_source_block Al7Ni12.48O32Si4.5
_cod_original_cell_volume 525.6382
_cod_database_code 2106708

loop_
_symmetry_equiv_pos_as_xyz
x,y,z
-x,-y+1/2,z
x,-y,-z
-x,y+1/2,-z
-x,-y,-z
x,y-1/2,-z
-x,y,z
x,-y-1/2,z
x+1/2,y+1/2,z+1/2
-x+1/2,-y+1,z+1/2
x+1/2,-y+1/2,-z+1/2
-x+1/2,y+1,-z+1/2
-x+1/2,-y+1/2,-z+1/2
x+1/2,y,-z+1/2
-x+1/2,y+1/2,z+1/2
x+1/2,-y,z+1/2

loop_
_atom_site_label
_atom_site_type_symbol
_atom_site_fract_x
_atom_site_fract_y
_atom_site_fract_z
_atom_site_occupancy
_atom_site_U_iso_or_equiv
O3 O-2 0 0.9997 0.253 1 0.0
O1 O-2 0 0.25 0.22 1 0.0
O4 O-2 0.252 0.127 0.9982 1 0.0
Al1 Al+3 0 0 0 0.2 0.0
Si1 Si+4 0 0.1202 0.6186 0.5625 0.0
Ni2 Ni+2 0 0.25 0.9758 0.9 0.0
Ni3 Ni+2 0.25 0.1246 0.25 0.71 0.0
Al3 Al+3 0.25 0.1246 0.25 0.2875 0.0
Al2 Al+3 0 0.25 0.9758 0.1 0.0
Ni1 Ni+2 0 0 0 0.8 0.0
Al4 Al+3 0 0.1202 0.6186 0.4375 0.0
O2 O-2 0 0.25 0.722 1 0.0
